data_4317288
loop_
_publ_author_name
'Jie Hong'
'Matthew P. Shores'
'C. Michael Elliott'

_publ_section_title
;
 Establishment of Structure-Conductivity Relationship for
 Tris(2,2'-bipyridine) Ruthenium Ionic C60 Salts
;
_journal_name_full 'Inorganic Chemistry'
_journal_page_first 11378
_journal_page_last 11385
_journal_paper_doi 10.1021/ic1013126
_journal_volume 49
_journal_year 2010
_chemical_formula_moiety 'C30 H 24 N6 Ru, C60, C7 H8, 2 (C7 H5 N), C7'
_chemical_formula_sum 'C118 H42 N8 Ru'
_chemical_formula_weight 1672.67
_chemical_name_systematic
; 
 ? 
;
_space_group_IT_number 15
_symmetry_cell_setting monoclinic
_symmetry_space_group_name_Hall '-C 2yc'
_symmetry_space_group_name_H-M 'C 1 2/c 1'
_atom_sites_solution_hydrogens geom
_atom_sites_solution_primary patterson
_atom_sites_solution_secondary difmap
_audit_creation_method 'Bruker SHELXTL'
_cell_angle_alpha 90.00
_cell_angle_beta 101.17(3)
_cell_angle_gamma 90.00
_cell_formula_units_Z 4
_cell_length_a 10.914(2)
_cell_length_b 40.612(8)
_cell_length_c 17.303(4)
_cell_measurement_reflns_used 9850
_cell_measurement_temperature 100(2)
_cell_measurement_theta_max 32.74
_cell_measurement_theta_min 2.34
_cell_volume 7524(3)
_computing_cell_refinement 'APEX2 (Bruker, 2009)'
_computing_data_collection 'APEX2 (Bruker, 2009)'
_computing_data_reduction 'APEX2 (Bruker, 2009)'
_computing_molecular_graphics 'APEX2 (Bruker, 2009)'
_computing_publication_material 'APEX2 (Bruker, 2009)'
_computing_structure_refinement 'XL (Sheldrick, 2008)'
_computing_structure_solution 'XS (Sheldrick, 2008)'
_diffrn_ambient_temperature 100(2)
_diffrn_measured_fraction_theta_full 'ACTA 50'
_diffrn_measured_fraction_theta_max 0.935
_diffrn_radiation_monochromator graphite
_diffrn_radiation_source 'fine-focus sealed tube'
_diffrn_radiation_type MoK\a
_diffrn_radiation_wavelength 0.71073
_diffrn_reflns_av_R_equivalents 0.0357
_diffrn_reflns_av_sigmaI/netI 0.0491
_diffrn_reflns_limit_h_max 8
_diffrn_reflns_limit_h_min -14
_diffrn_reflns_limit_k_max 53
_diffrn_reflns_limit_k_min -54
_diffrn_reflns_limit_l_max 22
_diffrn_reflns_limit_l_min -19
_diffrn_reflns_number 31711
_diffrn_reflns_theta_full 'ACTA 50'
_diffrn_reflns_theta_max 28.28
_diffrn_reflns_theta_min 1.56
_exptl_absorpt_coefficient_mu 0.275
_exptl_absorpt_correction_T_max 0.9746
_exptl_absorpt_correction_T_min 0.834
_exptl_absorpt_correction_type multi-scan
_exptl_absorpt_process_details 'Sheldrick, G. M. (2008) SADABS. University of G\"ottingen, Germany.'
_exptl_crystal_colour red
_exptl_crystal_density_diffrn 1.477
_exptl_crystal_density_meas ?
_exptl_crystal_density_method 'not measured'
_exptl_crystal_description block
_exptl_crystal_F_000 3400
_exptl_crystal_size_max 0.68
_exptl_crystal_size_mid 0.16
_exptl_crystal_size_min 0.09
_refine_diff_density_max 1.142
_refine_diff_density_min -1.296
_refine_diff_density_rms 0.096
_refine_ls_extinction_method none
_refine_ls_goodness_of_fit_ref 1.045
_refine_ls_hydrogen_treatment constr
_refine_ls_matrix_type full
_refine_ls_number_parameters 561
_refine_ls_number_reflns 8743
_refine_ls_number_restraints 0
_refine_ls_restrained_S_all 1.045
_refine_ls_R_factor_all 0.0768
_refine_ls_R_factor_gt 0.0548
_refine_ls_shift/su_max 0.003
_refine_ls_shift/su_mean 0.000
_refine_ls_structure_factor_coef Fsqd
_refine_ls_weighting_details 'calc w=1/[\s^2^(Fo^2^)+(0.0785P)^2^+17.0849P] where P=(Fo^2^+2Fc^2^)/3'
_refine_ls_weighting_scheme calc
_refine_ls_wR_factor_gt 0.1371
_refine_ls_wR_factor_ref 0.1530
_reflns_number_gt 6801
_reflns_number_total 8743
_reflns_threshold_expression >2sigma(I)
_cod_data_source_file ic1013126_si_003.cif
_cod_data_source_block c2c-mps
_cod_depositor_comments
;
The following automatic conversions were performed:

'_symmetry_cell_setting' value 'Monoclinic' changed to 'monoclinic'
according to the built-in table from CIF Core dictionary named
'cif_core.dic' version 2.4.1 from 2010-06-29.

Automatic conversion script
Id: cif_fix_values 1646 2011-03-28 12:23:43Z adriana 

The following automatic conversions were performed:

'_exptl_crystal_density_meas' value 'not measured' was changed to '?'
- the value is perceived as not measured.

Automatic conversion script
Id: cif_fix_values 3008 2015-01-20 13:52:24Z robertas 
;
_cod_original_sg_symbol_H-M 'C 2/c'
_cod_database_code 4317288

loop_
_symmetry_equiv_pos_as_xyz
'x, y, z'
'-x, y, -z+1/2'
'x+1/2, y+1/2, z'
'-x+1/2, y+1/2, -z+1/2'
'-x, -y, -z'
'x, -y, z-1/2'
'-x+1/2, -y+1/2, -z'
'x+1/2, -y+1/2, z-1/2'

loop_
_atom_site_label
_atom_site_type_symbol
_atom_site_fract_x
_atom_site_fract_y
_atom_site_fract_z
_atom_site_U_iso_or_equiv
_atom_site_adp_type
_atom_site_occupancy
_atom_site_symmetry_multiplicity
_atom_site_calc_flag
_atom_site_refinement_flags
_atom_site_disorder_assembly
_atom_site_disorder_group
Ru1 Ru 0.5000 0.623977(8) 0.7500 0.01959(11) Uani 1 2 d S . .
N1 N 0.6114(2) 0.66310(6) 0.79502(14) 0.0202(5) Uani 1 1 d . . .
C1 C 0.7226(3) 0.66102(8) 0.84427(19) 0.0281(7) Uani 1 1 d . . .
H1 H 0.7566 0.6403 0.8571 0.034 Uiso 1 1 calc R . .
N2 N 0.5500(2) 0.62169(6) 0.64255(15) 0.0227(5) Uani 1 1 d . . .
C2 C 0.7886(3) 0.68834(8) 0.8768(2) 0.0327(7) Uani 1 1 d . . .
H2 H 0.8651 0.6860 0.9110 0.039 Uiso 1 1 calc R . .
N3 N 0.3849(2) 0.58678(6) 0.69799(15) 0.0238(5) Uani 1 1 d . . .
C3 C 0.7388(3) 0.71926(8) 0.8574(2) 0.0358(8) Uani 1 1 d . . .
H3 H 0.7816 0.7381 0.8779 0.043 Uiso 1 1 calc R . .
N4 N 1.2325(6) 0.71074(14) 0.8360(3) 0.1039(19) Uani 1 1 d . . .
C4 C 0.6239(3) 0.72168(8) 0.8068(2) 0.0310(7) Uani 1 1 d . . .
H4 H 0.5889 0.7422 0.7931 0.037 Uiso 1 1 calc R . .
C5 C 0.5618(3) 0.69346(7) 0.77693(18) 0.0239(6) Uani 1 1 d . . .
C6 C 0.6314(3) 0.64181(8) 0.61694(19) 0.0298(7) Uani 1 1 d . . .
H6 H 0.6739 0.6573 0.6516 0.036 Uiso 1 1 calc R . .
C7 C 0.6548(3) 0.64047(10) 0.5413(2) 0.0384(8) Uani 1 1 d . . .
H7 H 0.7107 0.6550 0.5252 0.046 Uiso 1 1 calc R . .
C8 C 0.5939(3) 0.61716(10) 0.4904(2) 0.0412(9) Uani 1 1 d . . .
H8 H 0.6085 0.6156 0.4393 0.049 Uiso 1 1 calc R . .
C9 C 0.5104(3) 0.59603(9) 0.51594(19) 0.0339(8) Uani 1 1 d . . .
H9 H 0.4694 0.5800 0.4823 0.041 Uiso 1 1 calc R . .
C10 C 0.4884(3) 0.59889(7) 0.59148(17) 0.0238(6) Uani 1 1 d . . .
C11 C 0.3977(3) 0.57857(7) 0.62373(17) 0.0242(6) Uani 1 1 d . . .
C12 C 0.3304(3) 0.55302(7) 0.58278(19) 0.0317(7) Uani 1 1 d . . .
H12 H 0.3391 0.5481 0.5316 0.038 Uiso 1 1 calc R . .
C13 C 0.2503(4) 0.53489(8) 0.6185(2) 0.0401(9) Uani 1 1 d . . .
H13 H 0.2044 0.5177 0.5917 0.048 Uiso 1 1 calc R . .
C14 C 0.2390(4) 0.54253(9) 0.6943(2) 0.0444(10) Uani 1 1 d . . .
H14 H 0.1864 0.5304 0.7198 0.053 Uiso 1 1 calc R . .
C15 C 0.3074(3) 0.56873(8) 0.7320(2) 0.0370(8) Uani 1 1 d . . .
H15 H 0.2991 0.5740 0.7830 0.044 Uiso 1 1 calc R . .
C16 C 0.6856(3) 0.62854(9) 0.1641(2) 0.0325(7) Uani 1 1 d . . .
C17 C 0.6865(3) 0.59269(9) 0.1646(2) 0.0362(8) Uani 1 1 d . . .
C18 C 0.7537(3) 0.58170(8) 0.10400(18) 0.0312(7) Uani 1 1 d . . .
C19 C 0.7921(3) 0.61066(8) 0.06581(18) 0.0284(7) Uani 1 1 d . . .
C20 C 0.7515(3) 0.63946(8) 0.10332(18) 0.0284(7) Uani 1 1 d . . .
C21 C 0.8281(3) 0.66720(8) 0.11528(19) 0.0298(7) Uani 1 1 d . . .
C22 C 0.8421(3) 0.68526(7) 0.18888(19) 0.0304(7) Uani 1 1 d . . .
C23 C 0.7778(3) 0.67469(8) 0.2476(2) 0.0324(7) Uani 1 1 d . . .
C24 C 0.6986(3) 0.64613(9) 0.2350(2) 0.0341(8) Uani 1 1 d . . .
C25 C 0.7132(3) 0.62782(9) 0.3087(2) 0.0348(8) Uani 1 1 d . . .
C26 C 0.8012(3) 0.64556(9) 0.3679(2) 0.0346(8) Uani 1 1 d . . .
C27 C 0.8421(3) 0.67437(8) 0.3296(2) 0.0347(8) Uani 1 1 d . . .
C28 C 0.7133(3) 0.59343(10) 0.3088(2) 0.0375(8) Uani 1 1 d . . .
C29 C 0.6996(3) 0.57496(9) 0.2351(2) 0.0417(9) Uani 1 1 d . . .
C30 C 0.7787(4) 0.54662(9) 0.2477(2) 0.0411(9) Uani 1 1 d . . .
C31 C 0.8431(4) 0.53585(8) 0.1893(2) 0.0409(9) Uani 1 1 d . . .
C32 C 0.9695(4) 0.52499(8) 0.2106(2) 0.0447(10) Uani 1 1 d . . .
C33 C 1.0360(4) 0.53617(8) 0.1497(2) 0.0434(10) Uani 1 1 d . . .
C34 C 0.9477(4) 0.55397(8) 0.0910(2) 0.0380(8) Uani 1 1 d . . .
C35 C 0.8300(3) 0.55398(8) 0.1160(2) 0.0367(8) Uani 1 1 d . . .
C36 C 1.1575(4) 0.54669(9) 0.1701(2) 0.0430(9) Uani 1 1 d . . .
C37 C 1.1984(4) 0.57568(9) 0.1323(2) 0.0403(9) Uani 1 1 d . . .
C38 C 1.1149(3) 0.59295(9) 0.07588(19) 0.0362(8) Uani 1 1 d . . .
C39 C 0.9859(3) 0.58183(9) 0.05454(19) 0.0364(8) Uani 1 1 d . . .
C40 C 1.1145(3) 0.62841(9) 0.07572(19) 0.0329(7) Uani 1 1 d . . .
C41 C 0.9857(3) 0.63935(9) 0.05409(18) 0.0319(7) Uani 1 1 d . . .
C42 C 0.9066(3) 0.61072(8) 0.04126(17) 0.0292(7) Uani 1 1 d . . .
C43 C 0.9468(3) 0.66727(8) 0.09086(19) 0.0308(7) Uani 1 1 d . . .
C44 C 1.0348(3) 0.68502(8) 0.1502(2) 0.0329(7) Uani 1 1 d . . .
C45 C 0.9700(3) 0.69591(7) 0.21033(19) 0.0288(7) Uani 1 1 d . . .
C46 C 1.1064(3) 0.74789(9) 0.9078(2) 0.0390(8) Uani 1 1 d . . .
C47 C 1.0662(3) 0.77886(9) 0.8767(2) 0.0391(8) Uani 1 1 d . . .
H47 H 1.0892 0.7867 0.8310 0.047 Uiso 1 1 calc R . .
C48 C 0.9912(3) 0.79740(9) 0.9161(2) 0.0447(9) Uani 1 1 d . . .
H48 H 0.9623 0.8178 0.8958 0.054 Uiso 1 1 calc R . .
C49 C 0.9586(4) 0.78651(10) 0.9841(3) 0.0500(10) Uani 1 1 d . . .
H49 H 0.9095 0.7996 1.0101 0.060 Uiso 1 1 calc R . .
C50 C 0.9988(4) 0.75597(10) 1.0142(3) 0.0500(10) Uani 1 1 d . . .
H50 H 0.9760 0.7484 1.0602 0.060 Uiso 1 1 calc R . .
C51 C 1.0732(3) 0.73662(9) 0.9759(2) 0.0405(9) Uani 1 1 d . . .
H51 H 1.1004 0.7161 0.9961 0.049 Uiso 1 1 calc R . .
C52 C 1.1797(5) 0.72801(11) 0.8685(3) 0.0589(12) Uani 1 1 d . . .
C53 C 0.4447(5) 0.50478(12) 0.4217(4) 0.0734(16) Uani 1 1 d . . .
H53 H 0.4058 0.5074 0.3693 0.088 Uiso 1 1 calc R . .
C54 C 0.5542(5) 0.52017(13) 0.4464(4) 0.095(2) Uani 1 1 d . A .
H54 H 0.5905 0.5334 0.4131 0.114 Uiso 1 1 calc R . .
C55 C 0.6142(4) 0.51480(10) 0.5309(3) 0.0644(14) Uani 1 1 d . . .
H55 H 0.6906 0.5246 0.5515 0.077 Uiso 0.50 1 calc PR A 1
C56 C 0.7362(4) 0.53173(10) 0.5590(3) 0.077(3) Uiso 0.50 1 d PR A 2
H56A H 0.7570 0.5308 0.6154 0.116 Uiso 0.50 1 calc PR A 2
H56B H 0.7298 0.5543 0.5422 0.116 Uiso 0.50 1 calc PR A 2
H56C H 0.8002 0.5210 0.5373 0.116 Uiso 0.50 1 calc PR A 2
C57 C 1.0000 0.65101(19) 0.7500 0.0701(19) Uiso 1 2 d S . .
C58 C 0.9577(9) 0.6397(3) 0.6715(6) 0.057(3) Uiso 0.50 1 d P . .
C59 C 0.9798(6) 0.58962(16) 0.7103(4) 0.0877(17) Uiso 1 1 d . . .
C60 C 0.9579(9) 0.6070(3) 0.6570(6) 0.061(2) Uiso 0.50 1 d P . .
C61 C 0.9160(9) 0.5706(2) 0.6373(6) 0.061(2) Uiso 0.50 1 d P . .
C62 C 0.9667(9) 0.6270(3) 0.6894(6) 0.051(2) Uiso 0.50 1 d P . .

loop_
_atom_site_aniso_label
_atom_site_aniso_U_11
_atom_site_aniso_U_22
_atom_site_aniso_U_33
_atom_site_aniso_U_23
_atom_site_aniso_U_13
_atom_site_aniso_U_12
Ru1 0.02354(17) 0.01540(16) 0.02076(18) 0.000 0.00659(12) 0.000
N1 0.0212(11) 0.0162(11) 0.0235(13) 0.0010(9) 0.0047(9) -0.0006(9)
C1 0.0252(15) 0.0241(15) 0.0348(18) 0.0022(13) 0.0055(13) 0.0005(12)
N2 0.0240(11) 0.0171(11) 0.0265(13) 0.0028(10) 0.0034(10) 0.0027(9)
C2 0.0267(15) 0.0338(17) 0.0347(18) -0.0024(14) -0.0011(13) -0.0009(13)
N3 0.0318(13) 0.0163(11) 0.0242(13) 0.0020(10) 0.0075(10) -0.0022(10)
C3 0.0387(18) 0.0252(16) 0.041(2) -0.0065(14) 0.0022(15) -0.0064(14)
N4 0.131(5) 0.097(4) 0.097(4) 0.022(3) 0.053(4) 0.051(4)
C4 0.0362(17) 0.0195(14) 0.0357(18) -0.0013(13) 0.0028(14) -0.0001(12)
C5 0.0268(14) 0.0201(14) 0.0255(16) 0.0002(12) 0.0070(12) -0.0009(11)
C6 0.0289(15) 0.0313(17) 0.0307(18) 0.0038(14) 0.0095(13) -0.0017(13)
C7 0.0318(17) 0.053(2) 0.0319(19) 0.0060(16) 0.0096(14) -0.0022(16)
C8 0.0318(17) 0.070(3) 0.0228(18) 0.0040(17) 0.0072(14) -0.0032(16)
C9 0.0285(16) 0.045(2) 0.0256(17) -0.0022(15) -0.0002(13) 0.0007(14)
C10 0.0269(14) 0.0234(14) 0.0209(15) 0.0024(12) 0.0038(12) 0.0060(11)
C11 0.0321(15) 0.0158(13) 0.0235(15) 0.0018(11) 0.0019(12) 0.0031(11)
C12 0.0496(19) 0.0208(14) 0.0229(16) 0.0011(12) 0.0028(14) 0.0003(14)
C13 0.061(2) 0.0242(16) 0.0318(19) -0.0021(14) 0.0022(17) -0.0154(16)
C14 0.069(3) 0.0310(18) 0.034(2) 0.0025(15) 0.0112(18) -0.0243(18)
C15 0.053(2) 0.0335(18) 0.0273(17) -0.0009(14) 0.0146(16) -0.0163(16)
C16 0.0247(15) 0.0417(19) 0.0293(17) -0.0009(14) 0.0004(13) -0.0005(13)
C17 0.0320(17) 0.0416(19) 0.0314(18) 0.0012(15) -0.0030(14) -0.0121(15)
C18 0.0364(17) 0.0318(16) 0.0222(16) -0.0042(13) -0.0021(13) -0.0086(14)
C19 0.0327(16) 0.0298(16) 0.0202(15) -0.0011(12) -0.0008(13) 0.0009(13)
C20 0.0293(15) 0.0309(16) 0.0230(16) 0.0017(13) 0.0001(13) 0.0041(13)
C21 0.0331(16) 0.0249(15) 0.0293(17) 0.0074(13) 0.0006(13) 0.0057(13)
C22 0.0380(17) 0.0167(13) 0.0344(18) 0.0020(12) 0.0020(14) 0.0073(12)
C23 0.0307(16) 0.0284(16) 0.0378(19) -0.0059(14) 0.0058(14) 0.0097(13)
C24 0.0270(16) 0.0418(19) 0.0336(19) -0.0010(15) 0.0059(14) 0.0045(14)
C25 0.0291(16) 0.051(2) 0.0269(17) 0.0004(15) 0.0114(13) -0.0020(15)
C26 0.0342(17) 0.043(2) 0.0305(18) -0.0074(15) 0.0152(14) 0.0005(14)
C27 0.0386(18) 0.0330(17) 0.0339(19) -0.0102(14) 0.0109(15) 0.0110(14)
C28 0.0333(17) 0.053(2) 0.0281(18) -0.0013(16) 0.0115(14) -0.0165(16)
C29 0.044(2) 0.047(2) 0.0328(19) 0.0007(16) 0.0029(16) -0.0241(17)
C30 0.055(2) 0.0285(17) 0.037(2) 0.0038(15) 0.0026(17) -0.0197(16)
C31 0.062(2) 0.0175(15) 0.037(2) -0.0017(14) -0.0042(18) -0.0126(15)
C32 0.073(3) 0.0146(14) 0.040(2) -0.0037(14) -0.0049(19) 0.0000(16)
C33 0.069(3) 0.0219(16) 0.035(2) -0.0115(14) -0.0004(18) 0.0114(16)
C34 0.056(2) 0.0274(17) 0.0274(18) -0.0103(14) 0.0008(16) 0.0059(15)
C35 0.051(2) 0.0224(15) 0.0310(18) -0.0077(13) -0.0061(15) -0.0062(14)
C36 0.064(2) 0.0309(18) 0.033(2) -0.0076(15) 0.0063(18) 0.0200(17)
C37 0.049(2) 0.043(2) 0.0311(19) -0.0074(16) 0.0130(16) 0.0177(17)
C38 0.048(2) 0.046(2) 0.0179(16) -0.0047(14) 0.0135(14) 0.0093(16)
C39 0.052(2) 0.0376(19) 0.0187(16) -0.0092(14) 0.0037(15) 0.0072(16)
C40 0.0382(17) 0.043(2) 0.0209(16) 0.0070(14) 0.0150(13) 0.0041(15)
C41 0.0386(17) 0.0386(18) 0.0184(15) 0.0088(13) 0.0052(13) -0.0001(14)
C42 0.0402(18) 0.0326(17) 0.0142(14) -0.0008(12) 0.0035(13) 0.0025(14)
C43 0.0377(17) 0.0277(16) 0.0255(16) 0.0122(13) 0.0023(13) 0.0000(13)
C44 0.0412(18) 0.0223(15) 0.0345(18) 0.0090(13) 0.0053(15) -0.0052(13)
C45 0.0363(17) 0.0138(13) 0.0351(18) 0.0031(12) 0.0039(14) 0.0026(12)
C46 0.0355(18) 0.0376(19) 0.042(2) -0.0020(16) 0.0026(15) 0.0017(15)
C47 0.0355(18) 0.0341(18) 0.046(2) 0.0038(16) 0.0031(16) -0.0002(14)
C48 0.0405(19) 0.038(2) 0.053(2) 0.0098(18) 0.0012(18) 0.0063(16)
C49 0.051(2) 0.046(2) 0.053(3) -0.0029(19) 0.0111(19) 0.0102(18)
C50 0.055(2) 0.051(2) 0.043(2) 0.0057(19) 0.0084(19) 0.0035(19)
C51 0.048(2) 0.0309(18) 0.040(2) 0.0065(15) 0.0010(16) 0.0019(15)
C52 0.072(3) 0.046(2) 0.061(3) 0.003(2) 0.019(2) 0.021(2)
C53 0.065(3) 0.043(3) 0.103(4) -0.030(3) -0.007(3) 0.016(2)
C54 0.067(3) 0.046(3) 0.162(6) -0.026(3) -0.001(4) 0.024(3)
C55 0.050(2) 0.043(2) 0.091(4) -0.024(2) -0.008(2) 0.017(2)

loop_
_atom_type_symbol
_atom_type_description
_atom_type_scat_dispersion_real
_atom_type_scat_dispersion_imag
_atom_type_scat_source
C C 0.0033 0.0016 'International Tables Vol C Tables 4.2.6.8 and 6.1.1.4'
H H 0.0000 0.0000 'International Tables Vol C Tables 4.2.6.8 and 6.1.1.4'
N N 0.0061 0.0033 'International Tables Vol C Tables 4.2.6.8 and 6.1.1.4'
Ru Ru -1.2594 0.8363 'International Tables Vol C Tables 4.2.6.8 and 6.1.1.4'

loop_
_geom_angle_atom_site_label_1
_geom_angle_atom_site_label_2
_geom_angle_atom_site_label_3
_geom_angle
_geom_angle_site_symmetry_1
_geom_angle_site_symmetry_3
_geom_angle_publ_flag
N2 Ru1 N2 174.79(13) 2_656 . ?
N2 Ru1 N3 96.71(10) 2_656 . ?
N2 Ru1 N3 79.42(10) . . ?
N2 Ru1 N3 79.42(10) 2_656 2_656 ?
N2 Ru1 N3 96.71(10) . 2_656 ?
N3 Ru1 N3 85.52(14) . 2_656 ?
N2 Ru1 N1 86.16(9) 2_656 . ?
N2 Ru1 N1 97.88(10) . . ?
N3 Ru1 N1 176.01(9) . . ?
N3 Ru1 N1 97.76(10) 2_656 . ?
N2 Ru1 N1 97.88(10) 2_656 2_656 ?
N2 Ru1 N1 86.16(9) . 2_656 ?
N3 Ru1 N1 97.76(9) . 2_656 ?
N3 Ru1 N1 176.01(9) 2_656 2_656 ?
N1 Ru1 N1 79.06(13) . 2_656 ?
C1 N1 C5 118.3(2) . . ?
C1 N1 Ru1 125.86(19) . . ?
C5 N1 Ru1 115.64(18) . . ?
N1 C1 C2 122.9(3) . . ?
C6 N2 C10 118.3(3) . . ?
C6 N2 Ru1 125.7(2) . . ?
C10 N2 Ru1 115.8(2) . . ?
C1 C2 C3 118.8(3) . . ?
C15 N3 C11 118.0(3) . . ?
C15 N3 Ru1 126.5(2) . . ?
C11 N3 Ru1 115.3(2) . . ?
C2 C3 C4 118.8(3) . . ?
C5 C4 C3 119.8(3) . . ?
N1 C5 C4 121.5(3) . . ?
N1 C5 C5 114.73(15) . 2_656 ?
C4 C5 C5 123.80(18) . 2_656 ?
N2 C6 C7 122.9(3) . . ?
C8 C7 C6 118.6(3) . . ?
C7 C8 C9 119.3(3) . . ?
C10 C9 C8 119.8(3) . . ?
N2 C10 C9 121.1(3) . . ?
N2 C10 C11 114.6(3) . . ?
C9 C10 C11 124.3(3) . . ?
N3 C11 C12 121.7(3) . . ?
N3 C11 C10 114.7(2) . . ?
C12 C11 C10 123.6(3) . . ?
C13 C12 C11 119.4(3) . . ?
C14 C13 C12 119.3(3) . . ?
C13 C14 C15 118.7(3) . . ?
N3 C15 C14 122.8(3) . . ?
C24 C16 C20 119.8(3) . . ?
C24 C16 C17 120.3(3) . . ?
C20 C16 C17 107.8(3) . . ?
C29 C17 C16 121.3(3) . . ?
C29 C17 C18 119.2(3) . . ?
C16 C17 C18 107.8(3) . . ?
C35 C18 C19 120.5(3) . . ?
C35 C18 C17 120.6(3) . . ?
C19 C18 C17 108.0(3) . . ?
C42 C19 C20 120.3(3) . . ?
C42 C19 C18 119.6(3) . . ?
C20 C19 C18 108.1(3) . . ?
C21 C20 C19 119.5(3) . . ?
C21 C20 C16 120.4(3) . . ?
C19 C20 C16 108.3(3) . . ?
C20 C21 C43 120.4(3) . . ?
C20 C21 C22 119.8(3) . . ?
C43 C21 C22 108.0(3) . . ?
C23 C22 C45 120.0(3) . . ?
C23 C22 C21 119.7(3) . . ?
C45 C22 C21 108.1(3) . . ?
C22 C23 C24 120.4(3) . . ?
C22 C23 C27 119.5(3) . . ?
C24 C23 C27 107.6(3) . . ?
C16 C24 C23 119.9(3) . . ?
C16 C24 C25 118.7(3) . . ?
C23 C24 C25 108.5(3) . . ?
C28 C25 C26 119.6(3) . . ?
C28 C25 C24 120.8(3) . . ?
C26 C25 C24 108.1(3) . . ?
C40 C26 C25 120.2(3) 2_755 . ?
C40 C26 C27 120.1(3) 2_755 . ?
C25 C26 C27 107.2(3) . . ?
C44 C27 C23 120.1(3) 2_755 . ?
C44 C27 C26 120.1(3) 2_755 . ?
C23 C27 C26 108.6(3) . . ?
C25 C28 C37 119.9(3) . 2_755 ?
C25 C28 C29 120.7(3) . . ?
C37 C28 C29 107.4(3) 2_755 . ?
C17 C29 C30 120.3(4) . . ?
C17 C29 C28 118.2(3) . . ?
C30 C29 C28 108.8(3) . . ?
C31 C30 C29 120.7(3) . . ?
C31 C30 C36 119.4(4) . 2_755 ?
C29 C30 C36 107.9(3) . 2_755 ?
C30 C31 C32 120.2(3) . . ?
C30 C31 C35 119.5(3) . . ?
C32 C31 C35 108.0(4) . . ?
C32 C32 C31 120.4(5) 2_755 . ?
C32 C32 C33 119.6(5) 2_755 . ?
C31 C32 C33 107.9(3) . . ?
C36 C33 C34 120.2(4) . . ?
C36 C33 C32 120.1(3) . . ?
C34 C33 C32 107.7(4) . . ?
C39 C34 C35 119.9(3) . . ?
C39 C34 C33 120.3(4) . . ?
C35 C34 C33 107.6(3) . . ?
C18 C35 C34 120.1(3) . . ?
C18 C35 C31 119.7(4) . . ?
C34 C35 C31 108.8(3) . . ?
C33 C36 C37 120.0(3) . . ?
C33 C36 C30 120.3(4) . 2_755 ?
C37 C36 C30 108.0(3) . 2_755 ?
C38 C37 C28 119.9(3) . 2_755 ?
C38 C37 C36 120.5(4) . . ?
C28 C37 C36 107.8(3) 2_755 . ?
C37 C38 C40 120.5(3) . . ?
C37 C38 C39 119.5(3) . . ?
C40 C38 C39 107.9(3) . . ?
C34 C39 C42 120.4(3) . . ?
C34 C39 C38 119.6(3) . . ?
C42 C39 C38 107.9(3) . . ?
C26 C40 C38 119.9(3) 2_755 . ?
C26 C40 C41 120.2(3) 2_755 . ?
C38 C40 C41 108.0(3) . . ?
C43 C41 C42 119.8(3) . . ?
C43 C41 C40 119.5(3) . . ?
C42 C41 C40 108.3(3) . . ?
C19 C42 C41 120.0(3) . . ?
C19 C42 C39 119.5(3) . . ?
C41 C42 C39 107.9(3) . . ?
C41 C43 C21 120.0(3) . . ?
C41 C43 C44 120.2(3) . . ?
C21 C43 C44 107.6(3) . . ?
C27 C44 C45 120.1(3) 2_755 . ?
C27 C44 C43 119.8(3) 2_755 . ?
C45 C44 C43 108.3(3) . . ?
C45 C45 C44 120.5(4) 2_755 . ?
C45 C45 C22 119.8(4) 2_755 . ?
C44 C45 C22 108.0(3) . . ?
C51 C46 C52 119.6(4) . . ?
C51 C46 C47 120.7(4) . . ?
C52 C46 C47 119.7(4) . . ?
C48 C47 C46 118.0(4) . . ?
C49 C48 C47 121.7(4) . . ?
C48 C49 C50 119.8(4) . . ?
C49 C50 C51 120.0(4) . . ?
C46 C51 C50 119.8(3) . . ?
N4 C52 C46 175.7(6) . . ?
C54 C53 C55 124.4(6) . 5_666 ?
C53 C54 C55 115.9(6) . . ?
C53 C55 C56 123.9(3) 5_666 . ?
C53 C55 C54 119.7(5) 5_666 . ?
C56 C55 C54 116.4(3) . . ?
C58 C57 C58 142.5(11) 2_756 . ?
C58 C57 C62 24.3(5) 2_756 2_756 ?
C58 C57 C62 118.1(9) . 2_756 ?
C58 C57 C62 118.1(9) 2_756 . ?
C58 C57 C62 24.3(5) . . ?
C62 C57 C62 93.8(10) 2_756 . ?
C62 C58 C60 40.9(14) . . ?
C62 C58 C57 78.1(16) . . ?
C60 C58 C57 118.7(10) . . ?
C60 C59 C59 141.9(6) . 2_756 ?
C60 C59 C61 69.9(7) . . ?
C59 C59 C61 147.4(5) 2_756 . ?
C60 C59 C62 38.8(6) . . ?
C59 C59 C62 103.4(4) 2_756 . ?
C61 C59 C62 107.0(6) . . ?
C62 C60 C59 94.0(12) . . ?
C62 C60 C58 23.7(8) . . ?
C59 C60 C58 117.7(11) . . ?
C62 C60 C61 154.0(13) . . ?
C59 C60 C61 66.5(7) . . ?
C58 C60 C61 163.3(9) . . ?
C59 C61 C60 43.6(5) . . ?
C58 C62 C60 115(2) . . ?
C58 C62 C57 77.5(16) . . ?
C60 C62 C57 165.7(12) . . ?
C58 C62 C59 162.7(19) . . ?
C60 C62 C59 47.2(8) . . ?
C57 C62 C59 119.7(8) . . ?

loop_
_geom_bond_atom_site_label_1
_geom_bond_atom_site_label_2
_geom_bond_distance
_geom_bond_site_symmetry_2
_geom_bond_publ_flag
Ru1 N2 2.039(3) 2_656 ?
Ru1 N2 2.039(3) . ?
Ru1 N3 2.057(2) . ?
Ru1 N3 2.057(2) 2_656 ?
Ru1 N1 2.060(2) . ?
Ru1 N1 2.060(2) 2_656 ?
N1 C1 1.343(4) . ?
N1 C5 1.359(4) . ?
C1 C2 1.382(4) . ?
N2 C6 1.343(4) . ?
N2 C10 1.364(4) . ?
C2 C3 1.384(5) . ?
N3 C15 1.338(4) . ?
N3 C11 1.361(4) . ?
C3 C4 1.387(4) . ?
N4 C52 1.125(6) . ?
C4 C5 1.380(4) . ?
C5 C5 1.483(6) 2_656 ?
C6 C7 1.382(5) . ?
C7 C8 1.374(5) . ?
C8 C9 1.385(5) . ?
C9 C10 1.379(5) . ?
C10 C11 1.478(4) . ?
C11 C12 1.385(4) . ?
C12 C13 1.377(5) . ?
C13 C14 1.377(5) . ?
C14 C15 1.388(5) . ?
C16 C24 1.403(5) . ?
C16 C20 1.454(5) . ?
C16 C17 1.456(5) . ?
C17 C29 1.400(5) . ?
C17 C18 1.461(5) . ?
C18 C35 1.391(5) . ?
C18 C19 1.450(5) . ?
C19 C42 1.396(5) . ?
C19 C20 1.448(5) . ?
C20 C21 1.394(4) . ?
C21 C43 1.438(5) . ?
C21 C22 1.452(5) . ?
C22 C23 1.409(5) . ?
C22 C45 1.440(4) . ?
C23 C24 1.438(5) . ?
C23 C27 1.455(5) . ?
C24 C25 1.457(5) . ?
C25 C28 1.397(5) . ?
C25 C26 1.453(5) . ?
C26 C40 1.391(5) 2_755 ?
C26 C27 1.457(5) . ?
C27 C44 1.390(5) 2_755 ?
C28 C37 1.452(5) 2_755 ?
C28 C29 1.463(5) . ?
C29 C30 1.430(6) . ?
C30 C31 1.408(6) . ?
C30 C36 1.458(5) 2_755 ?
C31 C32 1.427(6) . ?
C31 C35 1.450(5) . ?
C32 C32 1.398(7) 2_755 ?
C32 C33 1.462(6) . ?
C33 C36 1.373(6) . ?
C33 C34 1.450(5) . ?
C34 C39 1.398(5) . ?
C34 C35 1.432(6) . ?
C36 C37 1.457(6) . ?
C36 C30 1.458(5) 2_755 ?
C37 C38 1.389(5) . ?
C37 C28 1.452(5) 2_755 ?
C38 C40 1.440(5) . ?
C38 C39 1.457(5) . ?
C39 C42 1.450(5) . ?
C40 C26 1.391(5) 2_755 ?
C40 C41 1.453(5) . ?
C41 C43 1.405(5) . ?
C41 C42 1.440(5) . ?
C43 C44 1.455(5) . ?
C44 C27 1.390(5) 2_755 ?
C44 C45 1.436(5) . ?
C45 C45 1.402(6) 2_755 ?
C46 C51 1.377(5) . ?
C46 C52 1.402(6) . ?
C46 C47 1.404(5) . ?
C47 C48 1.385(5) . ?
C48 C49 1.368(6) . ?
C49 C50 1.384(5) . ?
C50 C51 1.388(6) . ?
C53 C54 1.343(7) . ?
C53 C55 1.386(7) 5_666 ?
C54 C55 1.497(8) . ?
C55 C53 1.386(8) 5_666 ?
C55 C56 1.4936 . ?
C57 C58 1.424(11) 2_756 ?
C57 C58 1.424(11) . ?
C57 C62 1.427(11) 2_756 ?
C57 C62 1.427(11) . ?
C58 C62 0.601(12) . ?
C58 C60 1.351(14) . ?
C59 C60 1.149(11) . ?
C59 C59 1.361(12) 2_756 ?
C59 C61 1.527(11) . ?
C59 C62 1.561(12) . ?
C60 C62 0.979(12) . ?
C60 C61 1.565(14) . ?
